data_7714342
loop_
_publ_author_name
'Kumar, Krishna'
'Sahani, Raj Kumar'
'Garai, Somenath'
'Bhattacharya, Subrato'

_publ_section_title
;
 Synthesis and Structural Features of Indium(III)
 furan-2-thiocarboxylates: Efficient Catalytic Activity Toward
 Multicomponent Reactions via Knoevenagel Condensation
;
_journal_name_full 'Dalton Transactions'
_journal_paper_doi 10.1039/D3DT02681G
_journal_year 2023
_chemical_formula_moiety 'C56 H38 Ag In O8 P2 S4'
_chemical_formula_sum 'C56 H38 Ag In O8 P2 S4'
_chemical_formula_weight 1251.73
_space_group_crystal_system orthorhombic
_space_group_IT_number 63
_space_group_name_Hall '-C 2c 2'
_space_group_name_H-M_alt 'C m c m'
_atom_sites_solution_hydrogens geom
_atom_sites_solution_primary dual
_audit_creation_date 2022-07-24
_audit_creation_method
;
Olex2 1.5-alpha
(compiled 2022.06.10 svn.r3fa896fb for OlexSys, GUI svn.r6535)
;
_audit_update_record
;
2022-10-04 deposited with the CCDC.	2023-10-28 downloaded from the CCDC.
;
_cell_angle_alpha 90
_cell_angle_beta 90
_cell_angle_gamma 90
_cell_formula_units_Z 4
_cell_length_a 15.664(2)
_cell_length_b 16.4106(19)
_cell_length_c 21.309(2)
_cell_measurement_reflns_used 2870
_cell_measurement_temperature 293(2)
_cell_measurement_theta_max 24.8630
_cell_measurement_theta_min 3.7050
_cell_volume 5477.6(11)
_computing_cell_refinement 'CrysAlisPro 1.171.39.46 (Rigaku OD, 2018)'
_computing_data_collection 'CrysAlisPro 1.171.39.46 (Rigaku OD, 2018)'
_computing_data_reduction 'CrysAlisPro 1.171.39.46 (Rigaku OD, 2018)'
_computing_molecular_graphics 'Olex2 1.5-alpha (Dolomanov et al., 2009)'
_computing_publication_material 'Olex2 1.5-alpha (Dolomanov et al., 2009)'
_computing_structure_refinement 'SHELXL 2018/3 (Sheldrick, 2015)'
_computing_structure_solution 'SHELXT 2018/2 (Sheldrick, 2018)'
_diffrn_ambient_temperature 293(2)
_diffrn_detector 'CCD plate'
_diffrn_detector_area_resol_mean 16.0938
_diffrn_detector_type Eos
_diffrn_measured_fraction_theta_full 0.986
_diffrn_measured_fraction_theta_max 0.986
_diffrn_measurement_details
;
List of Runs (angles in degrees, time in seconds):

  # Type    Start    End  Width  t~exp~   \w     \q     \k     \f   Frames
#--------------------------------------------------------------------------
  1  \w    -18.00  23.00   1.00    6.57    --  -18.59 -99.00  90.00   41
  2  \w    -94.00 -67.00   1.00    6.57    --  -18.59-178.00   0.00   27
  3  \w    -25.00  13.00   1.00    6.57    --  -18.59  38.00-150.00   38
  4  \w    -49.00  18.00   1.00    6.57    --   19.84 -57.00-150.00   67
;
_diffrn_measurement_device 'four-circle diffractometer'
_diffrn_measurement_device_type 'Xcalibur, Eos'
_diffrn_measurement_method '\w scans'
_diffrn_orient_matrix_type 'CrysAlisPro convention (1999,Acta A55,543-557)'
_diffrn_orient_matrix_UB_11 0.0166196000
_diffrn_orient_matrix_UB_12 -0.0164431000
_diffrn_orient_matrix_UB_13 0.0282837000
_diffrn_orient_matrix_UB_21 0.0201324000
_diffrn_orient_matrix_UB_22 -0.0315354000
_diffrn_orient_matrix_UB_23 -0.0172636000
_diffrn_orient_matrix_UB_31 0.0369537000
_diffrn_orient_matrix_UB_32 0.0245918000
_diffrn_orient_matrix_UB_33 -0.0033123000
_diffrn_radiation_monochromator graphite
_diffrn_radiation_probe x-ray
_diffrn_radiation_type 'Mo K\a'
_diffrn_radiation_wavelength 0.71073
_diffrn_reflns_av_R_equivalents 0.0854
_diffrn_reflns_av_unetI/netI 0.0829
_diffrn_reflns_Laue_measured_fraction_full 0.986
_diffrn_reflns_Laue_measured_fraction_max 0.986
_diffrn_reflns_limit_h_max 18
_diffrn_reflns_limit_h_min -18
_diffrn_reflns_limit_k_max 19
_diffrn_reflns_limit_k_min -14
_diffrn_reflns_limit_l_max 22
_diffrn_reflns_limit_l_min -25
_diffrn_reflns_number 7329
_diffrn_reflns_point_group_measured_fraction_full 0.986
_diffrn_reflns_point_group_measured_fraction_max 0.986
_diffrn_reflns_theta_full 24.996
_diffrn_reflns_theta_max 24.996
_diffrn_reflns_theta_min 3.721
_diffrn_source 'fine-focus sealed X-ray tube'
_diffrn_source_type 'Enhance (Mo) X-ray Source'
_diffrn_standards_number 0
_exptl_absorpt_coefficient_mu 1.042
_exptl_crystal_colour colourless
_exptl_crystal_density_diffrn 1.518
_exptl_crystal_description block-shape
_exptl_crystal_F_000 2512
_refine_diff_density_max 0.891
_refine_diff_density_min -1.242
_refine_diff_density_rms 0.099
_refine_ls_extinction_method none
_refine_ls_goodness_of_fit_ref 1.054
_refine_ls_hydrogen_treatment constr
_refine_ls_matrix_type full
_refine_ls_number_parameters 318
_refine_ls_number_reflns 2550
_refine_ls_number_restraints 134
_refine_ls_restrained_S_all 1.076
_refine_ls_R_factor_all 0.1421
_refine_ls_R_factor_gt 0.0994
_refine_ls_shift/su_max 0.000
_refine_ls_shift/su_mean 0.000
_refine_ls_structure_factor_coef Fsqd
_refine_ls_weighting_details 'w=1/[\s^2^(Fo^2^)+111.2431P] where P=(Fo^2^+2Fc^2^)/3'
_refine_ls_weighting_scheme calc
_refine_ls_wR_factor_gt 0.1783
_refine_ls_wR_factor_ref 0.2061
_reflns_Friedel_coverage 0.000
_reflns_number_gt 1597
_reflns_number_total 2550
_reflns_threshold_expression 'I > 2\s(I)'
_cod_data_source_file d3dt02681g2.cif
_cod_data_source_block fk9
_cod_original_cell_volume 5477.5(11)
_cod_database_code 7714342
_shelx_shelxl_version_number 2018/3
_chemical_oxdiff_formula 'C30 H40 S8 O8 N4 Ag1 In1'
_shelx_space_group_comment
;
The symmetry employed for this shelxl refinement is uniquely defined
by the following loop, which should always be used as a source of
symmetry information in preference to the above space-group names.
They are only intended as comments.
;
_olex2_refinement_description
;
1. Fixed Uiso
 At 1.2 times of:
  All C(H) groups
2. Uiso/Uaniso restraints and constraints
Uanis(C4) \\sim Ueq, Uanis(O2) \\sim Ueq, Uanis(C8) \\sim Ueq, Uanis(C10) \\sim
Ueq, Uanis(C12) \\sim Ueq, Uanis(C6) \\sim Ueq, Uanis(O4) \\sim Ueq, Uanis(C16)
\\sim Ueq, Uanis(C14) \\sim Ueq, Uanis(O3) \\sim Ueq, Uanis(C20) \\sim Ueq,
Uanis(C18) \\sim Ueq, Uanis(C1) \\sim Ueq, Uanis(O1) \\sim Ueq, Uanis(C26)
\\sim Ueq, Uanis(C28) \\sim Ueq, Uanis(C7) \\sim Ueq, Uanis(C15) \\sim Ueq,
Uanis(C22) \\sim Ueq, Uanis(C24) \\sim Ueq: with sigma of 0.05 and sigma for
terminal atoms of 0.1
Uanis(S2) \\sim Ueq, Uanis(S1) \\sim Ueq: with sigma of 0.01 and sigma for
terminal atoms of 0.02
3. Rigid body (RIGU) restrains
 S2, C1
 with sigma for 1-2 distances of 0.001 and sigma for 1-3 distances of 0.002
4. Others
 Fixed Sof: O1(0.5) C1(0.5) C4(0.5) O4(0.5) C6(0.5) C8(0.5) C10(0.5) H10(0.5)
 C12(0.5) O2(0.5) O3(0.5) C14(0.5) H14(0.5) C16(0.5) H16(0.5) C18(0.5) H18(0.5)
 C20(0.5) P2(0.5) C22(0.5) C24(0.5) H24(0.5) C26(0.5) H26(0.5) C28(0.5)
 H28(0.5) C7(0.5) H7(0.5) C15(0.5) H15(0.5) C2(0.5) C17(0.5) H17(0.5) C9(0.5)
 H9(0.5) C19(0.5) H19(0.5) C5(0.5) H5(0.5) C21(0.5) H21(0.5) C11(0.5) C23(0.5)
 H23(0.5) C3(0.5) H3(0.5) C25(0.5) H25(0.5) C13(0.5) H13(0.5) C27(0.5) H27(0.5)
5.a Aromatic/amide H refined with riding coordinates:
 C10(H10), C14(H14), C16(H16), C18(H18), C24(H24), C26(H26), C28(H28), C7(H7),
 C15(H15), C17(H17), C9(H9), C19(H19), C5(H5), C21(H21), C23(H23), C3(H3),
 C25(H25), C13(H13), C27(H27)
;
_smtbx_masks_void_probe_radius 1.2
_smtbx_masks_void_truncation_radius 1.2
_olex2_submission_special_instructions 'No special instructions were received'
_oxdiff_exptl_absorpt_empirical_details
;
Empirical correction (ABSPACK) includes:
;
_oxdiff_exptl_absorpt_empirical_full_max 1.315
_oxdiff_exptl_absorpt_empirical_full_min 0.760

loop_
_space_group_symop_operation_xyz
'x, y, z'
'-x, -y, z+1/2'
'-x, y, -z+1/2'
'x, -y, -z'
'x+1/2, y+1/2, z'
'-x+1/2, -y+1/2, z+1/2'
'-x+1/2, y+1/2, -z+1/2'
'x+1/2, -y+1/2, -z'
'-x, -y, -z'
'x, y, -z-1/2'
'x, -y, z-1/2'
'-x, y, z'
'-x+1/2, -y+1/2, -z'
'x+1/2, y+1/2, -z-1/2'
'x+1/2, -y+1/2, z-1/2'
'-x+1/2, y+1/2, z'

loop_
_atom_site_label
_atom_site_type_symbol
_atom_site_fract_x
_atom_site_fract_y
_atom_site_fract_z
_atom_site_U_iso_or_equiv
_atom_site_adp_type
_atom_site_occupancy
_atom_site_site_symmetry_order
_atom_site_calc_flag
_atom_site_refinement_flags_posn
_atom_site_refinement_flags_adp
_atom_site_refinement_flags_occupancy
_atom_site_disorder_assembly
_atom_site_disorder_group
Ag1 Ag 0.500000 0.16290(11) 0.250000 0.0722(6) Uani 1 4 d S T P . .
In1 In 0.500000 0.38968(11) 0.250000 0.0867(7) Uani 1 4 d S T P . .
S1 S 0.3831(3) 0.2848(4) 0.250000 0.130(2) Uani 1 2 d S TU P B .
S2 S 0.500000 0.4506(4) 0.3554(4) 0.136(2) Uani 1 2 d S TU P A .
O1 O 0.6122(13) 0.5019(12) 0.2900(10) 0.111(6) Uani 0.5 1 d . U P A -1
C1 C 0.5679(18) 0.5106(14) 0.3379(16) 0.090(7) Uani 0.5 1 d . U P A -1
C4 C 0.3231(17) 0.2909(16) 0.2988(12) 0.091(8) Uani 0.5 1 d . U P B -1
O4 O 0.2165(15) 0.1992(13) 0.259(5) 0.150(18) Uani 0.5 1 d . U P B -1
C6 C 0.2369(16) 0.2563(15) 0.3005(11) 0.081(7) Uani 0.5 1 d . U P B -1
C8 C 0.179(2) 0.260(2) 0.3420(15) 0.146(14) Uani 0.5 1 d . U P B -1
C10 C 0.107(3) 0.223(3) 0.322(3) 0.20(2) Uani 0.5 1 d . U P B -1
H10 H 0.052778 0.229389 0.338914 0.239 Uiso 0.5 1 calc R U P B -1
C12 C 0.127(2) 0.179(2) 0.2771(16) 0.137(13) Uani 0.5 1 d . U P B -1
O2 O 0.3435(15) 0.3324(18) 0.3485(12) 0.176(11) Uani 0.5 1 d . U P B -1
O3 O 0.5634(15) 0.5751(16) 0.4497(12) 0.144(8) Uani 0.5 1 d . U P A -1
C14 C 0.614(3) 0.637(3) 0.476(2) 0.145(15) Uani 0.5 1 d . U P A -1
H14 H 0.606188 0.659938 0.515483 0.175 Uiso 0.5 1 calc R U P A -1
C16 C 0.672(3) 0.655(3) 0.438(2) 0.165(17) Uani 0.5 1 d . U P A -1
H16 H 0.714610 0.692326 0.448126 0.198 Uiso 0.5 1 calc R U P A -1
C18 C 0.6690(16) 0.6142(16) 0.3774(11) 0.081(7) Uani 0.5 1 d . U P A -1
H18 H 0.702620 0.620497 0.341690 0.098 Uiso 0.5 1 calc R U P A -1
C20 C 0.6008(16) 0.5636(15) 0.3893(14) 0.084(7) Uani 0.5 1 d . U P A -1
P2 P 0.496(6) 0.1004(3) 0.3555(2) 0.062(5) Uani 0.5 1 d . . P C -1
C22 C 0.3939(17) 0.0772(15) 0.3888(13) 0.087(8) Uani 0.5 1 d . U P C -1
C24 C 0.333(2) 0.039(2) 0.3459(18) 0.104(12) Uani 0.5 1 d . U P C -1
H24 H 0.348131 0.025359 0.305073 0.125 Uiso 0.5 1 calc R U P C -1
C26 C 0.252(2) 0.024(2) 0.3678(17) 0.134(12) Uani 0.5 1 d . U P C -1
H26 H 0.210031 0.005403 0.340243 0.160 Uiso 0.5 1 calc R U P C -1
C28 C 0.233(2) 0.035(2) 0.4286(17) 0.126(12) Uani 0.5 1 d . U P C -1
H28 H 0.179543 0.017750 0.443265 0.151 Uiso 0.5 1 calc R U P C -1
C7 C 0.289(2) 0.071(2) 0.4698(12) 0.110(10) Uani 0.5 1 d . U P C -1
H7 H 0.272005 0.082764 0.510579 0.132 Uiso 0.5 1 calc R U P C -1
C15 C 0.370(2) 0.088(2) 0.4502(18) 0.086(11) Uani 0.5 1 d . U P C -1
H15 H 0.409005 0.108445 0.478976 0.103 Uiso 0.5 1 calc R U P C -1
C2 C 0.5507(13) 0.1588(14) 0.4176(9) 0.066(6) Uani 0.5 1 d . . P C -1
C17 C 0.5454(15) 0.2412(15) 0.4145(10) 0.086(7) Uani 0.5 1 d . . P C -1
H17 H 0.514828 0.266226 0.382428 0.104 Uiso 0.5 1 calc R U P C -1
C9 C 0.585(2) 0.287(2) 0.4591(16) 0.131(12) Uani 0.5 1 d . . P C -1
H9 H 0.581090 0.343294 0.457450 0.157 Uiso 0.5 1 calc R U P C -1
C19 C 0.634(2) 0.250(3) 0.5087(14) 0.123(12) Uani 0.5 1 d . . P C -1
H19 H 0.662338 0.281126 0.538197 0.148 Uiso 0.5 1 calc R U P C -1
C5 C 0.6365(16) 0.167(2) 0.5112(10) 0.088(8) Uani 0.5 1 d . . P C -1
H5 H 0.664412 0.140812 0.544009 0.106 Uiso 0.5 1 calc R U P C -1
C21 C 0.597(2) 0.122(2) 0.4637(18) 0.095(12) Uani 0.5 1 d . . P C -1
H21 H 0.601841 0.065888 0.463724 0.114 Uiso 0.5 1 calc R U P C -1
C11 C 0.5532(15) 0.0086(14) 0.3551(8) 0.070(6) Uani 0.5 1 d . . P C -1
C23 C 0.634(2) 0.005(2) 0.3308(11) 0.077(9) Uani 0.5 1 d . . P C -1
H23 H 0.657416 0.052336 0.314199 0.092 Uiso 0.5 1 calc R U P C -1
C3 C 0.686(2) -0.070(3) 0.3297(14) 0.124(12) Uani 0.5 1 d . . P C -1
H3 H 0.740950 -0.069678 0.313617 0.149 Uiso 0.5 1 calc R U P C -1
C25 C 0.654(2) -0.136(2) 0.351(2) 0.129(14) Uani 0.5 1 d . . P C -1
H25 H 0.685025 -0.184142 0.345785 0.155 Uiso 0.5 1 calc R U P C -1
C13 C 0.580(3) -0.1388(17) 0.3796(17) 0.129(13) Uani 0.5 1 d . . P C -1
H13 H 0.562103 -0.186277 0.399607 0.154 Uiso 0.5 1 calc R U P C -1
C27 C 0.524(2) -0.0652(15) 0.3799(11) 0.097(13) Uani 0.5 1 d . . P C -1
H27 H 0.469450 -0.068310 0.396710 0.116 Uiso 0.5 1 calc R U P C -1

loop_
_atom_site_aniso_label
_atom_site_aniso_U_11
_atom_site_aniso_U_22
_atom_site_aniso_U_33
_atom_site_aniso_U_23
_atom_site_aniso_U_13
_atom_site_aniso_U_12
Ag1 0.1036(14) 0.0723(12) 0.0408(8) 0.000 0.000 0.000
In1 0.0832(13) 0.0640(11) 0.1129(16) 0.000 0.000 0.000
S1 0.065(3) 0.088(4) 0.235(7) 0.000 0.000 0.003(3)
S2 0.169(6) 0.083(4) 0.156(5) -0.033(4) 0.000 0.000
O1 0.103(13) 0.094(13) 0.137(16) -0.004(12) -0.004(12) 0.001(11)
C1 0.103(13) 0.042(10) 0.13(2) -0.004(13) -0.022(14) -0.006(13)
C4 0.098(18) 0.090(18) 0.084(15) -0.019(14) -0.033(14) -0.018(15)
O4 0.165(17) 0.142(15) 0.14(5) -0.01(2) 0.03(3) -0.038(13)
C6 0.089(16) 0.085(16) 0.070(13) -0.028(12) -0.001(13) -0.018(13)
C8 0.11(2) 0.20(3) 0.13(2) -0.10(2) 0.060(19) -0.08(2)
C10 0.13(3) 0.23(4) 0.24(4) -0.08(3) 0.02(3) -0.02(3)
C12 0.14(3) 0.14(3) 0.14(3) -0.01(2) -0.01(2) -0.05(2)
O2 0.130(18) 0.23(3) 0.17(2) -0.11(2) 0.028(17) -0.060(19)
O3 0.148(18) 0.15(2) 0.135(19) -0.007(17) -0.010(16) 0.003(16)
C14 0.16(3) 0.11(3) 0.16(3) -0.06(2) -0.03(3) 0.02(2)
C16 0.15(3) 0.13(3) 0.22(4) -0.01(3) -0.09(3) -0.03(3)
C18 0.086(16) 0.097(18) 0.061(13) 0.007(13) -0.001(12) -0.026(15)
C20 0.078(16) 0.065(14) 0.109(19) -0.002(14) -0.037(15) 0.014(13)
P2 0.083(15) 0.068(3) 0.035(2) 0.0059(18) -0.013(16) -0.005(12)
C22 0.088(17) 0.078(16) 0.095(17) 0.044(14) -0.008(15) -0.001(13)
C24 0.08(2) 0.14(3) 0.10(2) 0.00(2) 0.008(19) -0.01(2)
C26 0.11(2) 0.17(3) 0.11(2) 0.01(2) -0.02(2) -0.05(2)
C28 0.10(2) 0.14(3) 0.13(2) 0.04(2) -0.03(2) -0.03(2)
C7 0.11(2) 0.15(3) 0.066(15) 0.028(17) 0.033(16) 0.03(2)
C15 0.06(2) 0.12(3) 0.08(2) 0.05(2) 0.002(15) 0.012(16)
C2 0.071(13) 0.076(15) 0.052(11) 0.006(11) 0.010(10) -0.015(11)
C17 0.114(19) 0.087(18) 0.058(12) 0.014(12) -0.006(12) 0.001(14)
C9 0.16(3) 0.10(2) 0.13(3) -0.03(2) -0.03(2) -0.01(2)
C19 0.13(3) 0.17(4) 0.077(18) 0.00(2) -0.017(18) -0.05(3)
C5 0.090(18) 0.12(2) 0.055(13) 0.020(16) -0.008(13) -0.020(18)
C21 0.09(3) 0.11(3) 0.08(2) 0.008(19) -0.05(2) -0.02(2)
C11 0.093(16) 0.085(16) 0.032(9) -0.003(10) 0.001(10) -0.033(13)
C23 0.08(2) 0.12(3) 0.035(12) 0.015(14) 0.001(13) 0.000(18)
C3 0.09(2) 0.19(4) 0.09(2) -0.03(2) 0.003(18) 0.03(3)
C25 0.10(2) 0.10(2) 0.20(4) 0.03(3) 0.01(3) -0.02(2)
C13 0.18(4) 0.062(18) 0.14(3) 0.014(19) -0.04(3) -0.04(2)
C27 0.11(4) 0.087(16) 0.093(16) -0.019(14) -0.005(16) -0.016(17)

loop_
_atom_type_symbol
_atom_type_description
_atom_type_scat_dispersion_real
_atom_type_scat_dispersion_imag
_atom_type_scat_source
C C 0.0033 0.0016 'International Tables Vol C Tables 4.2.6.8 and 6.1.1.4'
H H 0.0000 0.0000 'International Tables Vol C Tables 4.2.6.8 and 6.1.1.4'
Ag Ag -0.8971 1.1015 'International Tables Vol C Tables 4.2.6.8 and 6.1.1.4'
In In -0.7276 1.3100 'International Tables Vol C Tables 4.2.6.8 and 6.1.1.4'
O O 0.0106 0.0060 'International Tables Vol C Tables 4.2.6.8 and 6.1.1.4'
P P 0.1023 0.0942 'International Tables Vol C Tables 4.2.6.8 and 6.1.1.4'
S S 0.1246 0.1234 'International Tables Vol C Tables 4.2.6.8 and 6.1.1.4'

loop_
_geom_angle_atom_site_label_1
_geom_angle_atom_site_label_2
_geom_angle_atom_site_label_3
_geom_angle
_geom_angle_site_symmetry_1
_geom_angle_site_symmetry_3
_geom_angle_publ_flag
S1 Ag1 S1 84.9(2) 3_655 . ?
P2 Ag1 S1 109.0(15) . 3_655 ?
P2 Ag1 S1 106.7(15) . . ?
S1 In1 S1 93.5(3) . 3_655 ?
S2 In1 S1 106.17(12) . 3_655 ?
S2 In1 S1 106.17(12) 10_556 3_655 ?
S2 In1 S1 106.17(12) . . ?
S2 In1 S1 106.17(12) 10_556 . ?
S2 In1 S2 132.0(3) . 10_556 ?
In1 S1 Ag1 90.76(17) . . ?
C4 S1 Ag1 120.3(11) . . ?
C4 S1 In1 116.0(10) . . ?
C1 S2 In1 92.3(13) . . ?
O1 C1 S2 122(2) . . ?
O1 C1 C20 118(3) . . ?
C20 C1 S2 117(3) . . ?
S1 C4 C6 127(2) . . ?
O2 C4 S1 118(2) . . ?
O2 C4 C6 114(3) . . ?
C6 O4 C12 103(5) . . ?
O4 C6 C4 119(3) . . ?
C8 C6 C4 131(2) . . ?
C8 C6 O4 109(3) . . ?
C6 C8 C10 111(3) . . ?
C8 C10 H10 126.2 . . ?
C12 C10 C8 108(4) . . ?
C12 C10 H10 126.2 . . ?
C10 C12 O4 107(4) . . ?
C14 O3 C20 103(3) . . ?
O3 C14 H14 125.5 . . ?
C16 C14 O3 109(4) . . ?
C16 C14 H14 125.5 . . ?
C14 C16 H16 121.9 . . ?
C14 C16 C18 116(4) . . ?
C18 C16 H16 121.9 . . ?
C16 C18 H18 131.0 . . ?
C20 C18 C16 98(3) . . ?
C20 C18 H18 131.0 . . ?
O3 C20 C1 127(3) . . ?
C18 C20 C1 119(3) . . ?
C18 C20 O3 114(2) . . ?
C22 P2 Ag1 118(4) . . ?
C22 P2 C2 104(2) . . ?
C2 P2 Ag1 115.0(19) . . ?
C11 P2 Ag1 110(2) . . ?
C11 P2 C22 106.1(19) . . ?
C11 P2 C2 102(4) . . ?
C24 C22 P2 115(2) . . ?
C15 C22 P2 127(3) . . ?
C15 C22 C24 118(3) . . ?
C22 C24 H24 121.0 . . ?
C26 C24 C22 118(3) . . ?
C26 C24 H24 121.0 . . ?
C24 C26 H26 119.6 . . ?
C28 C26 C24 121(4) . . ?
C28 C26 H26 119.6 . . ?
C26 C28 H28 119.1 . . ?
C26 C28 C7 122(3) . . ?
C7 C28 H28 119.1 . . ?
C28 C7 H7 120.3 . . ?
C15 C7 C28 119(3) . . ?
C15 C7 H7 120.3 . . ?
C22 C15 H15 119.4 . . ?
C7 C15 C22 121(3) . . ?
C7 C15 H15 119.4 . . ?
C17 C2 P2 117(2) . . ?
C17 C2 C21 120(3) . . ?
C21 C2 P2 123(2) . . ?
C2 C17 H17 120.5 . . ?
C2 C17 C9 119(2) . . ?
C9 C17 H17 120.5 . . ?
C17 C9 H9 119.3 . . ?
C17 C9 C19 121(3) . . ?
C19 C9 H9 119.3 . . ?
C9 C19 H19 120.9 . . ?
C5 C19 C9 118(3) . . ?
C5 C19 H19 120.9 . . ?
C19 C5 H5 120.6 . . ?
C19 C5 C21 119(3) . . ?
C21 C5 H5 120.6 . . ?
C2 C21 C5 122(3) . . ?
C2 C21 H21 119.0 . . ?
C5 C21 H21 119.0 . . ?
C23 C11 P2 121(3) . . ?
C23 C11 C27 114(3) . . ?
C27 C11 P2 125(3) . . ?
C11 C23 H23 118.4 . . ?
C11 C23 C3 123(3) . . ?
C3 C23 H23 118.3 . . ?
C23 C3 H3 120.3 . . ?
C25 C3 C23 119(3) . . ?
C25 C3 H3 120.3 . . ?
C3 C25 H25 118.7 . . ?
C3 C25 C13 123(4) . . ?
C13 C25 H25 118.7 . . ?
C25 C13 H13 120.3 . . ?
C25 C13 C27 119(3) . . ?
C27 C13 H13 120.3 . . ?
C11 C27 C13 121(3) . . ?
C11 C27 H27 119.7 . . ?
C13 C27 H27 119.7 . . ?

loop_
_geom_bond_atom_site_label_1
_geom_bond_atom_site_label_2
_geom_bond_distance
_geom_bond_site_symmetry_2
_geom_bond_publ_flag
Ag1 S1 2.712(6) . ?
Ag1 S1 2.712(6) 3_655 ?
Ag1 P2 2.472(5) . ?
In1 S1 2.513(6) . ?
In1 S1 2.513(6) 3_655 ?
In1 S2 2.459(7) . ?
In1 S2 2.459(7) 10_556 ?
S1 C4 1.40(3) . ?
S2 C1 1.50(3) . ?
O1 C1 1.24(3) . ?
C1 C20 1.49(4) . ?
C4 C6 1.47(3) . ?
C4 O2 1.30(3) . ?
O4 C6 1.32(7) . ?
O4 C12 1.49(4) . ?
C6 C8 1.27(3) . ?
C8 C10 1.35(5) . ?
C10 H10 0.9300 . ?
C10 C12 1.24(5) . ?
O3 C14 1.40(4) . ?
O3 C20 1.43(3) . ?
C14 H14 0.9300 . ?
C14 C16 1.25(5) . ?
C16 H16 0.9300 . ?
C16 C18 1.46(5) . ?
C18 H18 0.9300 . ?
C18 C20 1.38(3) . ?
P2 C22 1.78(9) . ?
P2 C2 1.85(5) . ?
P2 C11 1.76(5) . ?
C22 C24 1.47(5) . ?
C22 C15 1.38(5) . ?
C24 H24 0.9300 . ?
C24 C26 1.37(5) . ?
C26 H26 0.9300 . ?
C26 C28 1.34(4) . ?
C28 H28 0.9300 . ?
C28 C7 1.38(4) . ?
C7 H7 0.9300 . ?
C7 C15 1.36(4) . ?
C15 H15 0.9300 . ?
C2 C17 1.36(3) . ?
C2 C21 1.36(4) . ?
C17 H17 0.9300 . ?
C17 C9 1.36(3) . ?
C9 H9 0.9300 . ?
C9 C19 1.44(4) . ?
C19 H19 0.9300 . ?
C19 C5 1.35(4) . ?
C5 H5 0.9300 . ?
C5 C21 1.40(4) . ?
C21 H21 0.9300 . ?
C11 C23 1.37(4) . ?
C11 C27 1.40(3) . ?
C23 H23 0.9300 . ?
C23 C3 1.48(5) . ?
C3 H3 0.9300 . ?
C3 C25 1.27(4) . ?
C25 H25 0.9300 . ?
C25 C13 1.32(4) . ?
C13 H13 0.9300 . ?
C13 C27 1.49(4) . ?
C27 H27 0.9300 . ?

loop_
_geom_torsion_atom_site_label_1
_geom_torsion_atom_site_label_2
_geom_torsion_atom_site_label_3
_geom_torsion_atom_site_label_4
_geom_torsion
_geom_torsion_site_symmetry_1
_geom_torsion_site_symmetry_2
_geom_torsion_site_symmetry_3
_geom_torsion_site_symmetry_4
_geom_torsion_publ_flag
Ag1 S1 C4 C6 -93(3) . . . . ?
Ag1 S1 C4 O2 89(3) . . . . ?
Ag1 P2 C22 C24 44(3) . . . . ?
Ag1 P2 C22 C15 -139(3) . . . . ?
Ag1 P2 C2 C17 37(5) . . . . ?
Ag1 P2 C2 C21 -142(3) . . . . ?
Ag1 P2 C11 C23 49(4) . . . . ?
Ag1 P2 C11 C27 -132(3) . . . . ?
In1 S1 C4 C6 160(2) . . . . ?
In1 S1 C4 O2 -19(3) . . . . ?
In1 S2 C1 O1 -16(2) . . . . ?
In1 S2 C1 C20 -175.0(18) . . . . ?
S1 C4 C6 O4 16(5) . . . . ?
S1 C4 C6 C8 -178(4) . . . . ?
S2 C1 C20 O3 -14(3) . . . . ?
S2 C1 C20 C18 174(2) . . . . ?
O1 C1 C20 O3 -174(2) . . . . ?
O1 C1 C20 C18 14(4) . . . . ?
C4 C6 C8 C10 176(4) . . . . ?
O4 C6 C8 C10 -17(6) . . . . ?
C6 O4 C12 C10 0(6) . . . . ?
C6 C8 C10 C12 17(7) . . . . ?
C8 C10 C12 O4 -10(6) . . . . ?
C12 O4 C6 C4 179(3) . . . . ?
C12 O4 C6 C8 10(5) . . . . ?
O2 C4 C6 O4 -165(4) . . . . ?
O2 C4 C6 C8 0(5) . . . . ?
O3 C14 C16 C18 4(6) . . . . ?
C14 O3 C20 C1 -174(3) . . . . ?
C14 O3 C20 C18 -1(3) . . . . ?
C14 C16 C18 C20 -4(5) . . . . ?
C16 C18 C20 C1 176(2) . . . . ?
C16 C18 C20 O3 3(3) . . . . ?
C20 O3 C14 C16 -2(5) . . . . ?
P2 C22 C24 C26 -177(3) . . . . ?
P2 C22 C15 C7 178(3) . . . . ?
P2 C2 C17 C9 -180(3) . . . . ?
P2 C2 C21 C5 -178(4) . . . . ?
P2 C11 C23 C3 180(2) . . . . ?
P2 C11 C27 C13 -177(2) . . . . ?
C22 P2 C2 C17 -94.3(19) . . . . ?
C22 P2 C2 C21 87(4) . . . . ?
C22 P2 C11 C23 178(2) . . . . ?
C22 P2 C11 C27 -3(3) . . . . ?
C22 C24 C26 C28 -8(6) . . . . ?
C24 C22 C15 C7 -5(5) . . . . ?
C24 C26 C28 C7 8(6) . . . . ?
C26 C28 C7 C15 -7(6) . . . . ?
C28 C7 C15 C22 5(5) . . . . ?
C15 C22 C24 C26 6(5) . . . . ?
C2 P2 C22 C24 173(2) . . . . ?
C2 P2 C22 C15 -10(4) . . . . ?
C2 P2 C11 C23 -73(3) . . . . ?
C2 P2 C11 C27 105(4) . . . . ?
C2 C17 C9 C19 1(5) . . . . ?
C17 C2 C21 C5 3(5) . . . . ?
C17 C9 C19 C5 -2(5) . . . . ?
C9 C19 C5 C21 4(5) . . . . ?
C19 C5 C21 C2 -4(5) . . . . ?
C21 C2 C17 C9 -1(4) . . . . ?
C11 P2 C22 C24 -80(3) . . . . ?
C11 P2 C22 C15 97(3) . . . . ?
C11 P2 C2 C17 155(2) . . . . ?
C11 P2 C2 C21 -23(5) . . . . ?
C11 C23 C3 C25 2(5) . . . . ?
C23 C11 C27 C13 1(3) . . . . ?
C23 C3 C25 C13 -7(6) . . . . ?
C3 C25 C13 C27 9(6) . . . . ?
C25 C13 C27 C11 -6(5) . . . . ?
C27 C11 C23 C3 1(3) . . . . ?

loop_
_smtbx_masks_void_nr
_smtbx_masks_void_average_x
_smtbx_masks_void_average_y
_smtbx_masks_void_average_z
_smtbx_masks_void_volume
_smtbx_masks_void_count_electrons
_smtbx_masks_void_content
1 0.000 0.363 0.250 13.0 1.3 ?
2 0.000 0.637 0.750 13.0 1.2 ?
3 0.500 0.137 0.750 13.0 1.2 ?
4 0.500 0.863 0.250 13.0 1.3 ?
